data_4063264
loop_
_publ_author_name
'Andreas A. Danopoulos'
'Nikolaos Tsoureas'
'Stuart A. Macgregor'
'Christopher Smith'

_publ_section_title
;
 Phosphine- and Pyridine-Functionalized N-Heterocyclic Carbene Methyl
 and Allyl Complexes of Palladium. Unexpected Regiospecificity of the
 Protonation Reaction of the Dimethyl Complexes
;
_journal_name_full Organometallics
_journal_page_first 253
_journal_page_last 263
_journal_paper_doi 10.1021/om0608408
_journal_volume 26
_journal_year 2007
_chemical_absolute_configuration ad
_chemical_formula_moiety 'C30 H37 N2 P Pd'
_chemical_formula_sum 'C30 H37 N2 P Pd'
_chemical_formula_weight 562.99
_space_group_IT_number 19
_space_group_name_Hall 'P 2ac 2ab'
_space_group_name_H-M_alt 'P 21 21 21'
_symmetry_cell_setting orthorhombic
_symmetry_space_group_name_Hall 'P 2ac 2ab'
_symmetry_space_group_name_H-M 'P 21 21 21'
_atom_sites_solution_hydrogens geom
_atom_sites_solution_primary direct
_atom_sites_solution_secondary difmap
_audit_creation_method SHELXL-97
_cell_angle_alpha 90.00
_cell_angle_beta 90.00
_cell_angle_gamma 90.00
_cell_formula_units_Z 4
_cell_length_a 10.031(13)
_cell_length_b 11.34(2)
_cell_length_c 24.499(8)
_cell_measurement_reflns_used 3595
_cell_measurement_temperature 120(2)
_cell_measurement_theta_max 27.48
_cell_measurement_theta_min 2.91
_cell_volume 2787(6)
_computing_cell_refinement 'DENZO (Otwinowski & Minor, 1997) & COLLECT (Hooft, R.W.W., 1998)'
_computing_data_collection 'COLLECT (Hooft, R.W.W., 1998)'
_computing_data_reduction 'DENZO (Otwinowski & Minor, 1997) & COLLECT (Hooft, R.W.W., 1998)'
_computing_molecular_graphics 'ORTEP-3 (Farrugia, 1997)'
_computing_publication_material
;
PLATON (Spek, 2003)
ENCIFER (Allen, 2004)
;
_computing_structure_refinement 'SHELXL-97 (Sheldrick, 1997)'
_computing_structure_solution 'SHELXS-97 (Sheldrick, 1997)'
_diffrn_ambient_temperature 120(2)
_diffrn_detector_area_resol_mean 9.091
_diffrn_measured_fraction_theta_full 0.997
_diffrn_measured_fraction_theta_max 0.997
_diffrn_measurement_device_type 'Bruker-Nonius 95mm CCD camera on \k-goniostat'
_diffrn_measurement_method '\f & \w scans'
_diffrn_radiation_monochromator '10cm confocal mirrors'
_diffrn_radiation_source 'Bruker-Nonius FR591 rotating anode'
_diffrn_radiation_type MoK\a
_diffrn_radiation_wavelength 0.71073
_diffrn_reflns_av_R_equivalents 0.1060
_diffrn_reflns_av_sigmaI/netI 0.1042
_diffrn_reflns_limit_h_max 13
_diffrn_reflns_limit_h_min -12
_diffrn_reflns_limit_k_max 14
_diffrn_reflns_limit_k_min -14
_diffrn_reflns_limit_l_max 31
_diffrn_reflns_limit_l_min -23
_diffrn_reflns_number 24799
_diffrn_reflns_theta_full 27.48
_diffrn_reflns_theta_max 27.48
_diffrn_reflns_theta_min 3.07
_diffrn_standards_number 0
_exptl_absorpt_coefficient_mu 0.743
_exptl_absorpt_correction_T_max 0.9568
_exptl_absorpt_correction_T_min 0.5174594464
_exptl_absorpt_correction_type multi-scan
_exptl_absorpt_process_details 'SADABS V2.10 (Sheldrick, G.M., 2003)'
_exptl_crystal_colour colourless
_exptl_crystal_density_diffrn 1.342
_exptl_crystal_density_method 'not measured'
_exptl_crystal_description block
_exptl_crystal_F_000 1168
_exptl_crystal_size_max 0.08
_exptl_crystal_size_mid 0.06
_exptl_crystal_size_min 0.06
_refine_diff_density_max 0.467
_refine_diff_density_min -0.918
_refine_diff_density_rms 0.098
_refine_ls_abs_structure_details 'Flack H D (1983), Acta Cryst. A39, 876-881'
_refine_ls_abs_structure_Flack -0.05(3)
_refine_ls_extinction_method none
_refine_ls_goodness_of_fit_ref 1.028
_refine_ls_hydrogen_treatment constr
_refine_ls_matrix_type full
_refine_ls_number_parameters 313
_refine_ls_number_reflns 6316
_refine_ls_number_restraints 0
_refine_ls_restrained_S_all 1.028
_refine_ls_R_factor_all 0.0785
_refine_ls_R_factor_gt 0.0483
_refine_ls_shift/su_max 0.000
_refine_ls_shift/su_mean 0.000
_refine_ls_structure_factor_coef Fsqd
_refine_ls_weighting_details 'calc w=1/[\s^2^(Fo^2^)+(0.0249P)^2^+0.0000P] where P=(Fo^2^+2Fc^2^)/3'
_refine_ls_weighting_scheme calc
_refine_ls_wR_factor_gt 0.0852
_refine_ls_wR_factor_ref 0.0959
_reflns_number_gt 4762
_reflns_number_total 6316
_reflns_threshold_expression >2sigma(I)
_cod_database_code 4063264

loop_
_symmetry_equiv_pos_as_xyz
'x, y, z'
'-x+1/2, -y, z+1/2'
'x+1/2, -y+1/2, -z'
'-x, y+1/2, -z+1/2'

loop_
_atom_site_label
_atom_site_type_symbol
_atom_site_fract_x
_atom_site_fract_y
_atom_site_fract_z
_atom_site_U_iso_or_equiv
_atom_site_adp_type
_atom_site_occupancy
_atom_site_symmetry_multiplicity
_atom_site_calc_flag
_atom_site_refinement_flags
C1 C 0.2302(4) 0.3876(5) 0.17714(18) 0.0323(11) Uani 1 1 d .
H1A H 0.3089 0.3363 0.1713 0.039 Uiso 1 1 calc R
H1B H 0.2587 0.4594 0.1969 0.039 Uiso 1 1 calc R
C2 C -0.0064(5) 0.3453(4) 0.19877(19) 0.0295(11) Uani 1 1 d .
C3 C 0.0287(5) 0.2034(5) 0.2631(2) 0.0428(14) Uani 1 1 d .
H3 H 0.0105 0.1446 0.2898 0.051 Uiso 1 1 calc R
C4 C 0.1495(5) 0.2391(5) 0.2466(2) 0.0427(14) Uani 1 1 d .
H4 H 0.2334 0.2112 0.2591 0.051 Uiso 1 1 calc R
C5 C -0.2066(5) 0.2482(5) 0.2422(2) 0.0392(13) Uani 1 1 d .
C6 C -0.2652(5) 0.3000(5) 0.2879(2) 0.0451(14) Uani 1 1 d .
C7 C -0.3984(6) 0.2701(6) 0.2980(3) 0.0614(19) Uani 1 1 d .
H7 H -0.4433 0.3041 0.3283 0.074 Uiso 1 1 calc R
C8 C -0.4649(6) 0.1922(8) 0.2647(3) 0.079(2) Uani 1 1 d .
H8 H -0.5533 0.1695 0.2739 0.095 Uiso 1 1 calc R
C9 C -0.4067(6) 0.1459(7) 0.2181(3) 0.078(2) Uani 1 1 d .
H9 H -0.4561 0.0955 0.1946 0.093 Uiso 1 1 calc R
C10 C -0.2743(6) 0.1744(6) 0.2062(2) 0.0541(17) Uani 1 1 d .
C11 C -0.2107(6) 0.1204(6) 0.1558(2) 0.0546(16) Uani 1 1 d .
H11 H -0.1195 0.1551 0.1522 0.065 Uiso 1 1 calc R
C12 C -0.1943(7) -0.0116(7) 0.1609(3) 0.082(2) Uani 1 1 d .
H12A H -0.1350 -0.0295 0.1916 0.123 Uiso 1 1 calc R
H12B H -0.1558 -0.0430 0.1271 0.123 Uiso 1 1 calc R
H12C H -0.2816 -0.0480 0.1672 0.123 Uiso 1 1 calc R
C13 C -0.2900(7) 0.1541(6) 0.1036(2) 0.0695(19) Uani 1 1 d .
H13A H -0.3800 0.1207 0.1058 0.104 Uiso 1 1 calc R
H13B H -0.2442 0.1226 0.0714 0.104 Uiso 1 1 calc R
H13C H -0.2958 0.2401 0.1008 0.104 Uiso 1 1 calc R
C14 C -0.1919(6) 0.3841(5) 0.3255(2) 0.0473(15) Uani 1 1 d .
H14 H -0.1070 0.4078 0.3071 0.057 Uiso 1 1 calc R
C15 C -0.1564(6) 0.3261(5) 0.3793(2) 0.0579(17) Uani 1 1 d .
H15A H -0.2382 0.3076 0.3994 0.087 Uiso 1 1 calc R
H15B H -0.1013 0.3800 0.4009 0.087 Uiso 1 1 calc R
H15C H -0.1067 0.2533 0.3723 0.087 Uiso 1 1 calc R
C16 C -0.2726(7) 0.4968(6) 0.3369(2) 0.078(2) Uani 1 1 d .
H16A H -0.3021 0.5314 0.3023 0.117 Uiso 1 1 calc R
H16B H -0.2166 0.5537 0.3565 0.117 Uiso 1 1 calc R
H16C H -0.3506 0.4773 0.3593 0.117 Uiso 1 1 calc R
C17 C 0.1699(5) 0.2893(4) 0.07269(18) 0.0302(11) Uani 1 1 d .
C18 C 0.0545(6) 0.2287(4) 0.05741(18) 0.0373(11) Uani 1 1 d .
H18 H -0.0304 0.2593 0.0671 0.045 Uiso 1 1 calc R
C19 C 0.0630(6) 0.1247(5) 0.0282(2) 0.0469(13) Uani 1 1 d .
H19 H -0.0158 0.0837 0.0180 0.056 Uiso 1 1 calc R
C20 C 0.1874(6) 0.0804(5) 0.0138(2) 0.0478(14) Uani 1 1 d .
H20 H 0.1936 0.0086 -0.0060 0.057 Uiso 1 1 calc R
C21 C 0.3016(6) 0.1402(5) 0.0281(2) 0.0473(15) Uani 1 1 d .
H21 H 0.3863 0.1094 0.0182 0.057 Uiso 1 1 calc R
C22 C 0.2935(5) 0.2457(4) 0.0571(2) 0.0394(13) Uani 1 1 d .
H22 H 0.3724 0.2877 0.0662 0.047 Uiso 1 1 calc R
C23 C 0.2712(4) 0.5231(4) 0.07820(18) 0.0326(11) Uani 1 1 d .
C24 C 0.3961(5) 0.5517(4) 0.09954(19) 0.0339(12) Uani 1 1 d .
H24 H 0.4236 0.5187 0.1334 0.041 Uiso 1 1 calc R
C25 C 0.4802(5) 0.6276(4) 0.0720(2) 0.0385(13) Uani 1 1 d .
H25 H 0.5645 0.6473 0.0872 0.046 Uiso 1 1 calc R
C26 C 0.4416(6) 0.6754(4) 0.0219(2) 0.0381(12) Uani 1 1 d .
H26 H 0.4992 0.7276 0.0028 0.046 Uiso 1 1 calc R
C27 C 0.3188(5) 0.6460(4) 0.0002(2) 0.0372(13) Uani 1 1 d .
H27 H 0.2922 0.6775 -0.0341 0.045 Uiso 1 1 calc R
C28 C 0.2349(5) 0.5712(4) 0.02817(19) 0.0349(12) Uani 1 1 d .
H28 H 0.1505 0.5521 0.0130 0.042 Uiso 1 1 calc R
C29 C -0.2541(4) 0.4953(4) 0.16962(19) 0.0373(13) Uani 1 1 d .
H29A H -0.3164 0.4408 0.1519 0.056 Uiso 1 1 calc R
H29B H -0.2808 0.5767 0.1618 0.056 Uiso 1 1 calc R
H29C H -0.2553 0.4820 0.2091 0.056 Uiso 1 1 calc R
C30 C -0.1090(5) 0.5954(4) 0.0835(2) 0.0348(12) Uani 1 1 d .
H30A H -0.0941 0.6733 0.0997 0.052 Uiso 1 1 calc R
H30B H -0.2029 0.5878 0.0729 0.052 Uiso 1 1 calc R
H30C H -0.0525 0.5865 0.0511 0.052 Uiso 1 1 calc R
N1 N 0.1269(4) 0.3251(4) 0.20747(16) 0.0311(10) Uani 1 1 d .
N2 N -0.0646(4) 0.2681(3) 0.23412(15) 0.0349(9) Uani 1 1 d .
P1 P 0.15120(13) 0.42634(11) 0.11114(5) 0.0296(3) Uani 1 1 d .
Pd1 Pd -0.06175(3) 0.46612(3) 0.139721(14) 0.02801(10) Uani 1 1 d .

loop_
_atom_site_aniso_label
_atom_site_aniso_U_11
_atom_site_aniso_U_22
_atom_site_aniso_U_33
_atom_site_aniso_U_23
_atom_site_aniso_U_13
_atom_site_aniso_U_12
C1 0.023(3) 0.050(3) 0.023(3) 0.010(2) -0.001(2) 0.003(2)
C2 0.021(3) 0.045(3) 0.023(3) -0.003(2) 0.002(2) 0.007(2)
C3 0.030(3) 0.064(4) 0.034(3) 0.023(3) 0.004(2) 0.013(3)
C4 0.026(3) 0.068(4) 0.034(3) 0.028(3) 0.001(2) 0.009(3)
C5 0.021(3) 0.066(4) 0.032(3) 0.022(3) 0.000(2) 0.004(3)
C6 0.036(3) 0.068(4) 0.031(3) 0.021(3) 0.005(3) 0.017(3)
C7 0.033(4) 0.107(5) 0.044(4) 0.028(4) 0.011(3) 0.015(3)
C8 0.022(4) 0.157(8) 0.058(5) 0.033(5) 0.000(3) -0.006(4)
C9 0.043(4) 0.150(7) 0.041(4) 0.017(4) -0.007(3) -0.014(4)
C10 0.029(3) 0.098(5) 0.035(4) 0.016(3) -0.003(3) -0.005(3)
C11 0.036(3) 0.095(5) 0.033(4) 0.006(3) 0.003(3) -0.012(3)
C12 0.082(5) 0.099(5) 0.065(5) 0.017(4) -0.005(4) 0.006(5)
C13 0.065(5) 0.102(5) 0.042(4) 0.011(3) -0.003(3) -0.006(4)
C14 0.049(4) 0.057(3) 0.035(3) 0.013(3) 0.017(3) 0.014(3)
C15 0.055(4) 0.061(4) 0.057(4) 0.019(3) -0.009(3) 0.001(3)
C16 0.107(6) 0.086(5) 0.042(4) 0.019(3) 0.010(3) 0.051(4)
C17 0.032(3) 0.034(2) 0.024(3) 0.002(2) 0.000(2) 0.003(2)
C18 0.035(3) 0.049(3) 0.028(3) -0.004(2) -0.005(3) 0.003(3)
C19 0.048(3) 0.055(3) 0.038(3) -0.009(2) -0.003(3) -0.003(3)
C20 0.049(4) 0.054(3) 0.041(3) -0.018(3) 0.010(3) 0.005(3)
C21 0.044(4) 0.052(3) 0.046(4) 0.001(3) 0.017(3) 0.008(3)
C22 0.040(3) 0.038(3) 0.040(3) -0.002(2) 0.007(3) 0.000(3)
C23 0.033(3) 0.040(3) 0.025(2) -0.003(2) 0.001(2) 0.003(2)
C24 0.036(3) 0.038(3) 0.027(3) 0.004(2) -0.001(2) -0.001(2)
C25 0.037(3) 0.041(3) 0.037(3) -0.001(2) 0.001(2) 0.001(2)
C26 0.037(3) 0.036(2) 0.042(3) 0.002(2) 0.016(3) -0.003(3)
C27 0.045(4) 0.038(3) 0.029(3) 0.004(2) 0.001(3) 0.001(3)
C28 0.032(3) 0.044(3) 0.029(3) -0.001(2) 0.004(2) 0.004(2)
C29 0.029(3) 0.056(3) 0.027(3) 0.000(2) 0.002(2) 0.014(2)
C30 0.030(3) 0.039(3) 0.036(3) 0.006(2) -0.004(2) 0.001(2)
N1 0.025(2) 0.043(2) 0.025(2) 0.0077(19) 0.0055(18) 0.003(2)
N2 0.028(2) 0.049(2) 0.028(2) 0.0115(18) 0.002(2) 0.006(2)
P1 0.0279(7) 0.0381(7) 0.0229(6) 0.0030(5) 0.0007(5) 0.0032(6)
Pd1 0.02647(18) 0.03477(17) 0.02279(17) 0.00121(17) -0.00063(17) 0.00456(18)

loop_
_atom_type_symbol
_atom_type_description
_atom_type_scat_dispersion_real
_atom_type_scat_dispersion_imag
_atom_type_scat_source
C C 0.0033 0.0016 'International Tables Vol C Tables 4.2.6.8 and 6.1.1.4'
H H 0.0000 0.0000 'International Tables Vol C Tables 4.2.6.8 and 6.1.1.4'
N N 0.0061 0.0033 'International Tables Vol C Tables 4.2.6.8 and 6.1.1.4'
P P 0.1023 0.0942 'International Tables Vol C Tables 4.2.6.8 and 6.1.1.4'
Pd Pd -0.9988 1.0072 'International Tables Vol C Tables 4.2.6.8 and 6.1.1.4'

loop_
_geom_angle_atom_site_label_1
_geom_angle_atom_site_label_2
_geom_angle_atom_site_label_3
_geom_angle
N1 C1 P1 104.8(3)
N1 C1 H1A 110.8
P1 C1 H1A 110.8
N1 C1 H1B 110.8
P1 C1 H1B 110.8
H1A C1 H1B 108.9
N2 C2 N1 102.2(4)
N2 C2 Pd1 139.0(4)
N1 C2 Pd1 118.7(4)
C4 C3 N2 107.2(4)
C4 C3 H3 126.4
N2 C3 H3 126.4
C3 C4 N1 105.9(5)
C3 C4 H4 127.1
N1 C4 H4 127.1
C10 C5 C6 123.7(5)
C10 C5 N2 119.0(5)
C6 C5 N2 117.1(5)
C5 C6 C7 116.3(6)
C5 C6 C14 123.3(5)
C7 C6 C14 120.5(6)
C8 C7 C6 120.9(6)
C8 C7 H7 119.6
C6 C7 H7 119.6
C7 C8 C9 121.9(6)
C7 C8 H8 119.1
C9 C8 H8 119.1
C8 C9 C10 119.0(7)
C8 C9 H9 120.5
C10 C9 H9 120.5
C5 C10 C9 118.1(6)
C5 C10 C11 123.4(5)
C9 C10 C11 118.4(6)
C12 C11 C10 112.2(5)
C12 C11 C13 111.5(5)
C10 C11 C13 110.7(5)
C12 C11 H11 107.4
C10 C11 H11 107.4
C13 C11 H11 107.4
C11 C12 H12A 109.5
C11 C12 H12B 109.5
H12A C12 H12B 109.5
C11 C12 H12C 109.5
H12A C12 H12C 109.5
H12B C12 H12C 109.5
C11 C13 H13A 109.5
C11 C13 H13B 109.5
H13A C13 H13B 109.5
C11 C13 H13C 109.5
H13A C13 H13C 109.5
H13B C13 H13C 109.5
C15 C14 C6 111.7(5)
C15 C14 C16 109.1(5)
C6 C14 C16 112.2(5)
C15 C14 H14 107.9
C6 C14 H14 107.9
C16 C14 H14 107.9
C14 C15 H15A 109.5
C14 C15 H15B 109.5
H15A C15 H15B 109.5
C14 C15 H15C 109.5
H15A C15 H15C 109.5
H15B C15 H15C 109.5
C14 C16 H16A 109.5
C14 C16 H16B 109.5
H16A C16 H16B 109.5
C14 C16 H16C 109.5
H16A C16 H16C 109.5
H16B C16 H16C 109.5
C22 C17 C18 119.4(4)
C22 C17 P1 122.4(4)
C18 C17 P1 118.1(4)
C19 C18 C17 120.5(5)
C19 C18 H18 119.8
C17 C18 H18 119.8
C18 C19 C20 119.7(6)
C18 C19 H19 120.2
C20 C19 H19 120.2
C21 C20 C19 120.2(5)
C21 C20 H20 119.9
C19 C20 H20 119.9
C20 C21 C22 120.3(5)
C20 C21 H21 119.9
C22 C21 H21 119.9
C17 C22 C21 119.8(5)
C17 C22 H22 120.1
C21 C22 H22 120.1
C28 C23 C24 118.3(4)
C28 C23 P1 117.0(4)
C24 C23 P1 124.7(4)
C25 C24 C23 120.7(5)
C25 C24 H24 119.7
C23 C24 H24 119.7
C24 C25 C26 120.1(5)
C24 C25 H25 120.0
C26 C25 H25 120.0
C27 C26 C25 119.5(5)
C27 C26 H26 120.3
C25 C26 H26 120.3
C28 C27 C26 120.1(5)
C28 C27 H27 119.9
C26 C27 H27 119.9
C27 C28 C23 121.3(5)
C27 C28 H28 119.3
C23 C28 H28 119.3
Pd1 C29 H29A 109.5
Pd1 C29 H29B 109.5
H29A C29 H29B 109.5
Pd1 C29 H29C 109.5
H29A C29 H29C 109.5
H29B C29 H29C 109.5
Pd1 C30 H30A 109.5
Pd1 C30 H30B 109.5
H30A C30 H30B 109.5
Pd1 C30 H30C 109.5
H30A C30 H30C 109.5
H30B C30 H30C 109.5
C2 N1 C4 112.6(4)
C2 N1 C1 122.1(4)
C4 N1 C1 125.3(4)
C2 N2 C3 112.2(4)
C2 N2 C5 127.2(4)
C3 N2 C5 120.6(4)
C23 P1 C17 102.5(2)
C23 P1 C1 104.3(2)
C17 P1 C1 101.8(2)
C23 P1 Pd1 129.34(18)
C17 P1 Pd1 114.85(17)
C1 P1 Pd1 100.31(16)
C30 Pd1 C2 176.0(2)
C30 Pd1 C29 84.82(19)
C2 Pd1 C29 96.17(19)
C30 Pd1 P1 98.61(14)
C2 Pd1 P1 80.39(14)
C29 Pd1 P1 176.56(14)

loop_
_geom_bond_atom_site_label_1
_geom_bond_atom_site_label_2
_geom_bond_distance
C1 N1 1.459(6)
C1 P1 1.854(5)
C1 H1A 0.9900
C1 H1B 0.9900
C2 N2 1.363(6)
C2 N1 1.373(6)
C2 Pd1 2.068(5)
C3 C4 1.340(7)
C3 N2 1.386(6)
C3 H3 0.9500
C4 N1 1.387(6)
C4 H4 0.9500
C5 C10 1.392(8)
C5 C6 1.395(7)
C5 N2 1.455(7)
C6 C7 1.400(8)
C6 C14 1.517(8)
C7 C8 1.376(10)
C7 H7 0.9500
C8 C9 1.385(9)
C8 H8 0.9500
C9 C10 1.398(8)
C9 H9 0.9500
C10 C11 1.518(8)
C11 C12 1.511(9)
C11 C13 1.554(8)
C11 H11 1.0000
C12 H12A 0.9800
C12 H12B 0.9800
C12 H12C 0.9800
C13 H13A 0.9800
C13 H13B 0.9800
C13 H13C 0.9800
C14 C15 1.515(7)
C14 C16 1.538(8)
C14 H14 1.0000
C15 H15A 0.9800
C15 H15B 0.9800
C15 H15C 0.9800
C16 H16A 0.9800
C16 H16B 0.9800
C16 H16C 0.9800
C17 C22 1.388(7)
C17 C18 1.396(7)
C17 P1 1.827(5)
C18 C19 1.382(7)
C18 H18 0.9500
C19 C20 1.391(8)
C19 H19 0.9500
C20 C21 1.377(7)
C20 H20 0.9500
C21 C22 1.394(7)
C21 H21 0.9500
C22 H22 0.9500
C23 C28 1.390(6)
C23 C24 1.396(6)
C23 P1 1.818(5)
C24 C25 1.381(6)
C24 H24 0.9500
C25 C26 1.398(7)
C25 H25 0.9500
C26 C27 1.381(7)
C26 H26 0.9500
C27 C28 1.378(6)
C27 H27 0.9500
C28 H28 0.9500
C29 Pd1 2.090(5)
C29 H29A 0.9800
C29 H29B 0.9800
C29 H29C 0.9800
C30 Pd1 2.067(5)
C30 H30A 0.9800
C30 H30B 0.9800
C30 H30C 0.9800
P1 Pd1 2.293(3)

loop_
_geom_torsion_atom_site_label_1
_geom_torsion_atom_site_label_2
_geom_torsion_atom_site_label_3
_geom_torsion_atom_site_label_4
_geom_torsion
N2 C3 C4 N1 -0.2(7)
C10 C5 C6 C7 2.7(8)
N2 C5 C6 C7 -173.7(5)
C10 C5 C6 C14 -177.5(5)
N2 C5 C6 C14 6.2(7)
C5 C6 C7 C8 1.1(8)
C14 C6 C7 C8 -178.8(6)
C6 C7 C8 C9 -4.1(10)
C7 C8 C9 C10 3.4(11)
C6 C5 C10 C9 -3.3(9)
N2 C5 C10 C9 172.9(5)
C6 C5 C10 C11 178.7(5)
N2 C5 C10 C11 -5.1(8)
C8 C9 C10 C5 0.3(10)
C8 C9 C10 C11 178.4(6)
C5 C10 C11 C12 111.4(7)
C9 C10 C11 C12 -66.6(8)
C5 C10 C11 C13 -123.3(6)
C9 C10 C11 C13 58.8(8)
C5 C6 C14 C15 -106.0(6)
C7 C6 C14 C15 73.9(6)
C5 C6 C14 C16 131.2(5)
C7 C6 C14 C16 -48.9(7)
C22 C17 C18 C19 1.6(7)
P1 C17 C18 C19 179.9(4)
C17 C18 C19 C20 -0.3(7)
C18 C19 C20 C21 -0.5(8)
C19 C20 C21 C22 -0.1(8)
C18 C17 C22 C21 -2.2(7)
P1 C17 C22 C21 179.6(4)
C20 C21 C22 C17 1.5(8)
C28 C23 C24 C25 1.1(7)
P1 C23 C24 C25 -179.0(3)
C23 C24 C25 C26 -0.9(7)
C24 C25 C26 C27 0.0(7)
C25 C26 C27 C28 0.7(7)
C26 C27 C28 C23 -0.4(7)
C24 C23 C28 C27 -0.5(7)
P1 C23 C28 C27 179.6(4)
N2 C2 N1 C4 0.0(6)
Pd1 C2 N1 C4 -177.7(3)
N2 C2 N1 C1 178.8(4)
Pd1 C2 N1 C1 1.1(7)
C3 C4 N1 C2 0.2(7)
C3 C4 N1 C1 -178.6(5)
P1 C1 N1 C2 -27.3(6)
P1 C1 N1 C4 151.3(4)
N1 C2 N2 C3 -0.1(6)
Pd1 C2 N2 C3 176.8(4)
N1 C2 N2 C5 -178.7(4)
Pd1 C2 N2 C5 -1.8(8)
C4 C3 N2 C2 0.2(7)
C4 C3 N2 C5 178.9(5)
C10 C5 N2 C2 81.7(7)
C6 C5 N2 C2 -101.8(6)
C10 C5 N2 C3 -96.8(6)
C6 C5 N2 C3 79.7(6)
C28 C23 P1 C17 77.2(4)
C24 C23 P1 C17 -102.7(4)
C28 C23 P1 C1 -177.0(4)
C24 C23 P1 C1 3.1(5)
C28 C23 P1 Pd1 -60.4(4)
C24 C23 P1 Pd1 119.7(4)
C22 C17 P1 C23 41.8(5)
C18 C17 P1 C23 -136.5(4)
C22 C17 P1 C1 -66.0(4)
C18 C17 P1 C1 115.8(4)
C22 C17 P1 Pd1 -173.3(4)
C18 C17 P1 Pd1 8.5(4)
N1 C1 P1 C23 171.5(3)
N1 C1 P1 C17 -82.1(4)
N1 C1 P1 Pd1 36.2(3)
N2 C2 Pd1 C29 23.5(6)
N1 C2 Pd1 C29 -160.0(4)
N2 C2 Pd1 P1 -156.5(5)
N1 C2 Pd1 P1 20.0(4)
C23 P1 Pd1 C30 29.3(2)
C17 P1 Pd1 C30 -104.2(2)
C1 P1 Pd1 C30 147.6(2)
C23 P1 Pd1 C2 -146.8(2)
C17 P1 Pd1 C2 79.7(2)
C1 P1 Pd1 C2 -28.5(2)
